data_4112601
loop_
_publ_author_name
'Tetsuo Iwasawa'
'Makoto Tokunaga'
'Yasushi Obora'
'Yasushi Tsuji'

_publ_section_title
;
 Homogeneous Palladium Catalyst Suppressing Pd Black Formation in Air
 Oxidation of Alcohols
;
_journal_name_full 'Journal of the American Chemical Society'
_journal_page_first 6554
_journal_page_last 6555
_journal_paper_doi 10.1021/ja031936l
_journal_volume 126
_journal_year 2004
_chemical_formula_moiety 'C92 H78 N4 O4 Pd '
_chemical_formula_sum 'C92 H78 N4 O4 Pd'
_chemical_formula_weight 1410.05
_space_group_IT_number 15
_symmetry_cell_setting monoclinic
_symmetry_Int_Tables_number 15
_symmetry_space_group_name_Hall '-C 2yc'
_symmetry_space_group_name_H-M 'C 1 2/c 1'
_cell_angle_alpha 90
_cell_angle_beta 98.94(4)
_cell_angle_gamma 90
_cell_formula_units_Z 4
_cell_length_a 36.15(9)
_cell_length_b 10.09(5)
_cell_length_c 20.68(6)
_cell_measurement_reflns_used 117
_cell_measurement_temperature 113.0
_cell_measurement_theta_max 27.5
_cell_measurement_theta_min 3.0
_cell_volume 7451(5)
_computing_cell_refinement CrystalClear
_computing_data_collection CrystalClear
_computing_data_reduction CrystalStructure
_computing_publication_material 'CrystalStructure Ver. 3.5.1'
_computing_structure_refinement CRYSTALS
_computing_structure_solution SIR92
_diffrn_detector_area_resol_mean 29.26
_diffrn_measured_fraction_theta_full 0.9893
_diffrn_measured_fraction_theta_max 0.9893
_diffrn_measurement_device_type 'Rigaku Saturn'
_diffrn_measurement_method \w
_diffrn_radiation_type 'Mo K\a'
_diffrn_radiation_wavelength 0.7107
_diffrn_reflns_av_R_equivalents 0.081
_diffrn_reflns_limit_h_max 46
_diffrn_reflns_limit_h_min -46
_diffrn_reflns_limit_k_max 13
_diffrn_reflns_limit_k_min -13
_diffrn_reflns_limit_l_max 26
_diffrn_reflns_limit_l_min -26
_diffrn_reflns_number 32967
_diffrn_reflns_theta_full 27.49
_diffrn_reflns_theta_max 27.49
_exptl_absorpt_coefficient_mu 0.305
_exptl_absorpt_correction_T_max 0.941
_exptl_absorpt_correction_T_min 0.741
_exptl_absorpt_correction_type none
_exptl_crystal_colour colorless
_exptl_crystal_density_diffrn 1.257
_exptl_crystal_description prism
_exptl_crystal_F_000 2944.00
_exptl_crystal_size_max 0.20
_exptl_crystal_size_mid 0.20
_exptl_crystal_size_min 0.20
_refine_diff_density_max 4.58
_refine_diff_density_min -1.81
_refine_ls_extinction_method none
_refine_ls_goodness_of_fit_ref 1.373
_refine_ls_hydrogen_treatment refall
_refine_ls_number_parameters 458
_refine_ls_number_reflns 15776
_refine_ls_R_factor_gt 0.0670
_refine_ls_shift/su_max 0.0000
_refine_ls_structure_factor_coef F
_refine_ls_weighting_details 'w = 1/[0.0010Fo^2^ + 1.0000\s(Fo^2^)]'
_refine_ls_weighting_scheme calc
_refine_ls_wR_factor_ref 0.0930
_reflns_number_gt 15776
_reflns_number_total 8489
_reflns_threshold_expression F^2^>2.0\s(F^2^)
_cod_data_source_file ja031936lsi20040204_043918.cif
_cod_data_source_block '___G1pyridineTI556'
_cod_original_cell_volume 7451.5(47)
_cod_original_formula_sum 'C92 H78 N4 O4 Pd '
_cod_database_code 4112601

loop_
_symmetry_equiv_pos_as_xyz
x,y,z
-x,-y,-z
x+1/2,y+1/2,z
-x+1/2,-y+1/2,-z
-x,y,-z+1/2
x,-y,z+1/2
-x+1/2,y+1/2,-z+1/2
x+1/2,-y+1/2,z+1/2

loop_
_atom_site_label
_atom_site_type_symbol
_atom_site_fract_x
_atom_site_fract_y
_atom_site_fract_z
_atom_site_U_iso_or_equiv
_atom_site_adp_type
_atom_site_occupancy
_atom_site_symmetry_multiplicity
_atom_site_calc_flag
_atom_site_refinement_flags
Pd(1) Pd 1.0000 0.5000 0.0000 0.02527(11) Uani 1.00 1 d .
O(1) O 1.04521(10) 0.3741(3) 0.0118(2) 0.0552(11) Uani 1.00 1 d .
O(2) O 1.03816(9) 0.3490(3) -0.0935(2) 0.0575(12) Uani 1.00 1 d .
N(1) N 0.96432(8) 0.3501(3) 0.0094(2) 0.0244(9) Uani 1.00 1 d .
N(3) N 0.2685(3) 0.1248(12) 0.0429(7) 0.044(3) Uiso 0.33 1 d P
N(4) N 0.2529(4) 0.3780(11) 0.0180(8) 0.028(3) Uiso 0.33 1 d P
N(5) N 0.2655(4) 0.374(1) 0.0571(8) 0.061(4) Uiso 0.34 1 d P
C(1) C 0.2645(3) 0.2532(11) 0.0431(5) 0.053(3) Uiso 0.50 1 d P
C(2) C 0.2802(4) 0.213(2) 0.0883(7) 0.079(4) Uiso 0.50 1 d P
C(3) C 0.2849(4) 0.282(2) 0.1009(7) 0.082(4) Uiso 0.50 1 d P
C(4) C 0.87006(10) 0.2427(4) 0.1346(2) 0.0224(10) Uani 1.00 1 d .
C(5) C 0.95004(10) 0.3289(4) 0.0648(2) 0.0218(11) Uani 1.00 1 d .
C(6) C 0.86157(8) 0.0032(5) 0.3310(2) 0.0229(9) Uani 1.00 1 d .
C(7) C 0.2432(3) 0.3599(9) -0.0073(6) 0.030(2) Uiso 0.50 1 d P
C(8) C 0.87799(10) 0.1636(4) 0.2484(2) 0.0226(10) Uani 1.00 1 d .
C(9) C 0.93025(9) 0.1631(4) 0.1883(2) 0.0213(10) Uani 1.00 1 d .
C(10) C 0.78975(10) 0.1398(4) 0.2034(2) 0.0281(11) Uani 1.00 1 d .
C(11) C 0.81721(10) 0.2262(4) 0.0399(2) 0.0280(11) Uani 1.00 1 d .
C(12) C 0.86101(9) 0.1323(4) 0.3085(2) 0.0204(10) Uani 1.00 1 d .
C(13) C 0.92406(10) 0.2318(4) 0.0710(2) 0.0235(10) Uani 1.00 1 d .
C(14) C 0.84387(10) 0.2289(4) 0.3418(2) 0.0269(11) Uani 1.00 1 d .
C(15) C 0.91561(10) 0.1370(4) 0.2461(2) 0.0210(10) Uani 1.00 1 d .
C(16) C 0.81414(10) 0.2437(4) 0.1933(2) 0.0236(10) Uani 1.00 1 d .
C(17) C 0.85723(11) 0.4155(4) 0.0475(2) 0.0303(12) Uani 1.00 1 d .
C(18) C 0.96178(11) -0.0342(4) 0.2940(2) 0.0277(12) Uani 1.00 1 d .
C(19) C 0.82723(11) 0.0648(5) 0.4162(2) 0.0331(12) Uani 1.00 1 d .
C(20) C 0.75180(11) 0.1636(5) 0.2039(2) 0.0359(13) Uani 1.00 1 d .
C(21) C 0.84692(10) 0.2963(4) 0.0737(2) 0.0244(11) Uani 1.00 1 d .
C(22) C 0.79851(11) 0.2710(5) -0.0197(2) 0.0365(13) Uani 1.00 1 d .
C(23) C 0.85479(10) 0.2167(3) 0.1926(2) 0.0205(10) Uani 1.00 1 d .
C(24) C 0.82649(11) 0.1936(4) 0.3947(2) 0.0298(12) Uani 1.00 1 d .
C(25) C 0.95355(10) 0.2716(4) -0.0423(2) 0.0236(11) Uani 1.00 1 d .
C(26) C 0.84463(10) -0.0301(4) 0.3854(2) 0.0301(12) Uani 1.00 1 d .
C(27) C 0.98906(10) -0.0826(4) 0.3428(2) 0.0303(12) Uani 1.00 1 d .
C(28) C 0.92789(10) 0.1701(4) -0.0401(2) 0.0259(11) Uani 1.00 1 d .
C(29) C 0.79960(11) 0.3711(4) 0.1834(2) 0.0291(11) Uani 1.00 1 d .
C(30) C 0.95005(10) 0.1477(4) 0.3623(2) 0.0255(11) Uani 1.00 1 d .
C(31) C 0.90785(10) 0.2136(4) 0.1334(2) 0.0214(10) Uani 1.00 1 d .
C(32) C 0.91270(10) 0.1517(4) 0.0168(2) 0.0241(10) Uani 1.00 1 d .
C(33) C 0.80970(13) 0.3875(5) -0.0454(2) 0.041(1) Uani 1.00 1 d .
C(34) C 0.97794(11) 0.1013(4) 0.4117(2) 0.0340(12) Uani 1.00 1 d .
C(35) C 0.94215(10) 0.0820(4) 0.3026(2) 0.0214(10) Uani 1.00 1 d .
C(36) C 0.99728(9) -0.0110(5) 0.4009(2) 0.0327(11) Uani 1.00 1 d .
C(37) C 0.73799(11) 0.2915(5) 0.1941(2) 0.041(1) Uani 1.00 1 d .
C(38) C 0.76162(11) 0.3929(5) 0.1840(2) 0.0356(13) Uani 1.00 1 d .
C(39) C 0.83909(13) 0.4609(4) -0.0125(2) 0.039(1) Uani 1.00 1 d .
C(40) C 0.9268(2) 0.5470(5) 0.2867(3) 0.060(2) Uani 1.00 1 d .
C(41) C 0.9004(2) 0.5495(5) 0.3289(3) 0.063(2) Uani 1.00 1 d .
C(43) C 1.0526(2) 0.3283(5) -0.0388(3) 0.054(2) Uani 1.00 1 d .
C(45) C 0.8667(2) 0.6101(6) 0.3097(3) 0.068(2) Uani 1.00 1 d .
C(46) C 0.8845(2) 0.6700(6) 0.2069(3) 0.075(2) Uani 1.00 1 d .
C(47) C 0.9183(2) 0.6085(6) 0.2256(3) 0.062(2) Uani 1.00 1 d .
C(48) C 1.0870(2) 0.2330(5) -0.0295(3) 0.067(2) Uani 1.00 1 d .
C(49) C 0.8581(2) 0.6702(6) 0.2501(3) 0.070(2) Uani 1.00 1 d .
C(51) C 0.9643(2) 0.4874(6) 0.3082(3) 0.086(2) Uani 1.00 1 d .
H(1) H 0.9643(2) 0.2850(7) -0.0814(3) 0.032(2) Uiso 1.00 1 c .
H(2) H 0.9205(2) 0.1150(7) -0.0771(3) 0.034(2) Uiso 1.00 1 c .
H(3) H 0.8949(2) 0.0823(7) 0.0191(3) 0.031(2) Uiso 1.00 1 c .
H(4) H 0.9583(2) 0.3862(7) 0.1013(3) 0.032(2) Uiso 1.00 1 c .
H(5) H 0.8099(2) 0.1450(7) 0.0580(3) 0.036(2) Uiso 1.00 1 c .
H(6) H 0.7776(2) 0.2239(9) -0.0424(3) 0.047(3) Uiso 1.00 1 c .
H(7) H 0.7974(2) 0.4180(9) -0.0869(3) 0.050(3) Uiso 1.00 1 c .
H(8) H 0.8466(2) 0.5405(8) -0.0306(4) 0.053(3) Uiso 1.00 1 c .
H(9) H 0.8768(2) 0.4661(7) 0.0713(3) 0.039(2) Uiso 1.00 1 c .
H(10) H 0.9562(2) 0.1467(6) 0.1874(3) 0.027(2) Uiso 1.00 1 c .
H(11) H 0.7995(2) 0.0524(8) 0.2102(3) 0.033(2) Uiso 1.00 1 c .
H(12) H 0.7355(2) 0.0941(9) 0.2106(3) 0.045(2) Uiso 1.00 1 c .
H(13) H 0.7121(2) 0.3090(9) 0.1954(3) 0.051(3) Uiso 1.00 1 c .
H(14) H 0.7521(2) 0.4796(9) 0.1761(3) 0.046(2) Uiso 1.00 1 c .
H(15) H 0.8159(2) 0.4421(7) 0.1771(3) 0.037(2) Uiso 1.00 1 c .
H(16) H 0.8434(2) 0.3172(7) 0.3267(3) 0.035(2) Uiso 1.00 1 c .
H(17) H 0.8147(2) 0.2614(8) 0.4170(3) 0.038(2) Uiso 1.00 1 c .
H(18) H 0.8154(2) 0.0436(8) 0.4531(3) 0.043(2) Uiso 1.00 1 c .
H(19) H 0.8452(2) -0.1191(7) 0.4007(3) 0.039(2) Uiso 1.00 1 c .
H(20) H 0.8731(2) -0.0656(8) 0.3091(3) 0.030(2) Uiso 1.00 1 c .
H(21) H 0.9828(2) 0.1470(7) 0.4524(3) 0.039(2) Uiso 1.00 1 c .
H(22) H 0.9367(2) 0.2269(7) 0.3685(3) 0.034(2) Uiso 1.00 1 c .
H(23) H 0.9554(2) -0.0811(7) 0.2538(3) 0.040(2) Uiso 1.00 1 c .
H(24) H 1.0031(2) -0.1601(7) 0.3360(3) 0.038(2) Uiso 1.00 1 c .
H(25) H 1.0162(2) -0.0440(8) 0.4344(3) 0.040(2) Uiso 1.00 1 c .
H(26) H 1.0819(3) 0.1614(11) -0.0017(6) 0.086(4) Uiso 1.00 1 c .
H(27) H 1.0920(3) 0.2002(11) -0.0694(6) 0.086(4) Uiso 1.00 1 c .
H(28) H 1.1086(3) 0.2797(11) -0.0075(6) 0.086(4) Uiso 1.00 1 c .
H(29) H 0.9667(3) 0.4507(12) 0.3495(6) 0.102(4) Uiso 1.00 1 c .
H(30) H 0.9688(3) 0.4176(12) 0.2769(6) 0.102(4) Uiso 1.00 1 c .
H(31) H 0.9845(3) 0.5512(12) 0.3066(6) 0.102(4) Uiso 1.00 1 c .
H(32) H 0.9063(3) 0.5141(11) 0.3712(5) 0.077(4) Uiso 1.00 1 c .
H(33) H 0.8483(3) 0.6080(11) 0.3384(5) 0.084(4) Uiso 1.00 1 c .
H(34) H 0.8349(3) 0.7144(12) 0.2387(5) 0.085(4) Uiso 1.00 1 c .
H(35) H 0.8789(3) 0.7108(12) 0.1653(5) 0.087(4) Uiso 1.00 1 c .
H(36) H 0.9356(3) 0.6049(11) 0.1963(5) 0.079(4) Uiso 1.00 1 c .

loop_
_atom_site_aniso_label
_atom_site_aniso_U_11
_atom_site_aniso_U_22
_atom_site_aniso_U_33
_atom_site_aniso_U_12
_atom_site_aniso_U_13
_atom_site_aniso_U_23
Pd(1) 0.0268(2) 0.0246(2) 0.0271(2) -0.0018(3) 0.0127(2) 0.0016(3)
O(1) 0.088(3) 0.031(2) 0.056(2) -0.002(2) 0.041(2) 0.000(2)
O(2) 0.052(2) 0.053(2) 0.067(3) -0.000(2) 0.009(2) -0.012(2)
N(1) 0.020(2) 0.024(2) 0.032(2) -0.002(1) 0.013(2) 0.002(2)
C(4) 0.023(2) 0.026(2) 0.019(2) -0.002(2) 0.006(2) 0.000(2)
C(5) 0.021(2) 0.022(2) 0.025(2) -0.001(2) 0.012(2) 0.004(2)
C(6) 0.020(2) 0.029(2) 0.019(2) -0.001(2) 0.0009(13) -0.005(2)
C(8) 0.026(2) 0.024(2) 0.019(2) -0.005(2) 0.007(2) -0.000(2)
C(9) 0.017(2) 0.024(2) 0.023(2) -0.001(2) 0.005(2) -0.001(2)
C(10) 0.024(2) 0.041(3) 0.018(2) 0.001(2) -0.001(2) 0.006(2)
C(11) 0.026(2) 0.037(2) 0.022(2) 0.003(2) 0.006(2) -0.000(2)
C(12) 0.019(2) 0.027(2) 0.015(2) -0.003(2) -0.000(2) 0.005(2)
C(13) 0.020(2) 0.027(2) 0.024(2) 0.004(2) 0.003(2) 0.005(2)
C(14) 0.026(2) 0.029(2) 0.026(2) -0.003(2) 0.004(2) -0.002(2)
C(15) 0.019(2) 0.024(2) 0.020(2) -0.003(2) 0.001(2) -0.001(2)
C(16) 0.027(2) 0.032(2) 0.012(2) 0.000(2) 0.003(2) 0.000(2)
C(17) 0.034(2) 0.030(2) 0.028(2) 0.007(2) 0.009(2) 0.004(2)
C(18) 0.028(2) 0.037(3) 0.020(2) 0.001(2) 0.008(2) 0.006(2)
C(19) 0.026(2) 0.055(3) 0.019(2) -0.006(2) 0.005(2) 0.004(2)
C(20) 0.022(2) 0.065(3) 0.020(2) -0.003(2) -0.002(2) 0.009(2)
C(21) 0.023(2) 0.030(2) 0.021(2) 0.008(2) 0.003(2) 0.002(2)
C(22) 0.031(2) 0.055(3) 0.024(2) 0.010(2) 0.004(2) -0.013(2)
C(23) 0.018(2) 0.020(2) 0.023(2) -0.001(2) 0.001(2) 0.000(2)
C(24) 0.028(2) 0.042(3) 0.022(2) -0.005(2) 0.010(2) -0.009(2)
C(25) 0.024(2) 0.028(2) 0.020(2) 0.009(2) 0.006(2) -0.000(2)
C(26) 0.021(2) 0.043(3) 0.025(2) -0.009(2) -0.001(2) 0.007(2)
C(27) 0.025(2) 0.030(2) 0.038(3) 0.005(2) 0.013(2) 0.009(2)
C(28) 0.028(2) 0.029(2) 0.020(2) 0.001(2) 0.003(2) -0.005(2)
C(29) 0.034(2) 0.033(2) 0.020(2) 0.004(2) 0.005(2) -0.000(2)
C(30) 0.022(2) 0.026(2) 0.028(2) -0.007(2) 0.005(2) 0.004(2)
C(31) 0.022(2) 0.022(2) 0.019(2) -0.003(2) 0.001(2) 0.003(2)
C(32) 0.021(2) 0.021(2) 0.031(2) -0.001(2) 0.005(2) 0.002(2)
C(33) 0.047(3) 0.054(3) 0.020(2) 0.021(2) -0.002(2) 0.006(2)
C(34) 0.035(2) 0.043(3) 0.021(2) -0.012(2) -0.005(2) 0.010(2)
C(35) 0.021(2) 0.027(2) 0.016(2) -0.005(2) 0.003(2) 0.007(2)
C(36) 0.022(2) 0.048(3) 0.027(2) -0.001(2) 0.001(2) 0.017(3)
C(37) 0.026(2) 0.076(4) 0.024(2) 0.010(2) 0.008(2) 0.006(2)
C(38) 0.033(2) 0.055(3) 0.019(2) 0.020(2) 0.002(2) -0.004(2)
C(39) 0.051(3) 0.039(3) 0.029(3) 0.014(2) 0.007(2) 0.011(2)
C(40) 0.061(4) 0.046(3) 0.070(4) -0.021(3) 0.004(3) -0.009(3)
C(41) 0.074(4) 0.063(4) 0.051(3) -0.027(3) 0.012(3) -0.004(3)
C(43) 0.072(4) 0.047(3) 0.044(4) -0.010(3) 0.016(3) 0.019(3)
C(45) 0.072(4) 0.069(4) 0.066(4) -0.031(3) 0.023(3) -0.028(3)
C(46) 0.095(5) 0.081(5) 0.047(4) -0.007(4) 0.004(4) -0.010(3)
C(47) 0.063(4) 0.074(4) 0.053(4) -0.018(3) 0.022(3) -0.012(3)
C(48) 0.060(4) 0.045(3) 0.099(5) 0.008(3) 0.024(3) -0.003(3)
C(49) 0.079(4) 0.067(4) 0.066(4) -0.003(3) 0.012(3) -0.027(3)
C(51) 0.094(5) 0.077(4) 0.086(4) -0.016(4) 0.015(4) 0.000(4)

loop_
_atom_type_symbol
_atom_type_description
_atom_type_scat_dispersion_real
_atom_type_scat_dispersion_imag
_atom_type_scat_source
C C 0.003 0.002
;
International Tables for Crystallography
(1992, Vol. C, Tables 4.2.6.8 and 6.1.1.4)
;
H H 0.000 0.000
;
International Tables for Crystallography
(1992, Vol. C, Table 6.1.1.4)
;
N N 0.006 0.003
;
International Tables for Crystallography
(1992, Vol. C, Tables 4.2.6.8 and 6.1.1.4)
;
O O 0.011 0.006
;
International Tables for Crystallography
(1992, Vol. C, Tables 4.2.6.8 and 6.1.1.4)
;
Pd Pd -0.999 1.007
;
International Tables for Crystallography
(1992, Vol. C, Tables 4.2.6.8 and 6.1.1.4)
;

loop_
_geom_angle_atom_site_label_1
_geom_angle_atom_site_label_2
_geom_angle_atom_site_label_3
_geom_angle
_geom_angle_publ_flag
O(1) Pd(1) N(1) 91.9(1) yes
C(43) O(1) Pd(1) 114.4(3) yes
C(5) N(1) C(25) 118.9(3) yes
C(5) N(1) Pd(1) 122.5(2) yes
C(25) N(1) Pd(1) 118.6(3) yes
C(1) N(3) C(2) 49.3(9) yes
N(5) N(4) C(1) 62(1) yes
N(5) N(4) C(7) 159(2) yes
C(1) N(4) C(7) 98(1) yes
C(1) N(5) C(2) 36.8(7) yes
C(1) N(5) C(3) 59.8(9) yes
C(1) N(5) C(7) 72.5(9) yes
C(1) N(5) N(4) 80(1) yes
C(2) N(5) C(3) 23.1(8) yes
C(2) N(5) C(7) 109(1) yes
C(2) N(5) N(4) 117(1) yes
C(3) N(5) C(7) 132(1) yes
C(3) N(5) N(4) 139(1) yes
C(7) N(5) N(4) 8.4(9) yes
C(2) C(1) C(3) 34(1) yes
C(2) C(1) C(7) 158(1) yes
C(2) C(1) N(3) 66(1) yes
C(2) C(1) N(4) 137(1) yes
C(3) C(1) C(7) 125(1) yes
C(3) C(1) N(3) 99(1) yes
C(3) C(1) N(4) 103(1) yes
C(7) C(1) N(3) 134(1) yes
C(7) C(1) N(4) 22.1(7) yes
N(3) C(1) N(4) 156(1) yes
N(3) C(1) N(5) 165(1) yes
N(5) C(1) C(2) 99(1) yes
N(5) C(1) C(3) 65(1) yes
N(5) C(1) C(7) 59.4(9) yes
N(5) C(1) N(4) 37.5(9) yes
C(3) C(2) N(3) 154(2) yes
N(3) C(2) N(5) 108(1) yes
N(5) C(2) C(3) 47(1) yes
N(5) C(2) C(1) 43.5(9) yes
C(1) C(2) C(3) 91(1) yes
C(1) C(2) N(3) 64(1) yes
N(5) C(3) C(1) 54.4(9) yes
N(5) C(3) C(2) 109(1) yes
C(1) C(3) C(2) 54(1) yes
C(21) C(4) C(23) 122.4(3) yes
C(21) C(4) C(31) 118.7(3) yes
C(23) C(4) C(31) 118.9(3) yes
C(13) C(5) H(4) 119.2(4) no
C(13) C(5) N(1) 123.4(3) yes
H(4) C(5) N(1) 117.4(3) no
C(12) C(6) C(26) 120.6(4) yes
C(12) C(6) H(20) 120.6(3) no
C(26) C(6) H(20) 118.8(4) no
N(5) C(7) N(4) 11(1) yes
N(5) C(7) C(1) 48.1(7) yes
C(1) C(7) N(4) 59(1) yes
C(12) C(8) C(15) 120.9(3) yes
C(12) C(8) C(23) 119.0(3) yes
C(15) C(8) C(23) 120.1(3) yes
C(15) C(9) C(31) 121.1(3) yes
C(15) C(9) H(10) 119.0(3) no
C(31) C(9) H(10) 119.9(4) no
C(16) C(10) C(20) 120.8(4) yes
C(16) C(10) H(11) 119.1(4) no
C(20) C(10) H(11) 120.1(4) no
C(21) C(11) C(22) 121.1(4) yes
C(21) C(11) H(5) 118.8(3) no
C(22) C(11) H(5) 120.1(4) no
C(14) C(12) C(6) 118.6(3) yes
C(14) C(12) C(8) 122.1(3) yes
C(6) C(12) C(8) 119.3(3) yes
C(31) C(13) C(32) 120.9(3) yes
C(31) C(13) C(5) 121.8(3) yes
C(32) C(13) C(5) 117.3(4) yes
C(24) C(14) H(16) 121.0(4) no
C(24) C(14) C(12) 120.0(3) yes
H(16) C(14) C(12) 119.0(4) no
C(35) C(15) C(8) 123.7(3) yes
C(35) C(15) C(9) 116.9(3) yes
C(8) C(15) C(9) 119.4(3) yes
C(23) C(16) C(29) 121.0(3) yes
C(23) C(16) C(10) 120.3(3) yes
C(29) C(16) C(10) 118.7(3) yes
C(21) C(17) C(39) 121.0(3) yes
C(21) C(17) H(9) 119.2(3) no
C(39) C(17) H(9) 119.9(4) no
C(27) C(18) C(35) 121.5(3) yes
C(27) C(18) H(23) 120.6(4) no
C(35) C(18) H(23) 118.0(3) no
C(24) C(19) C(26) 120.2(4) yes
C(24) C(19) H(18) 118.9(4) no
C(26) C(19) H(18) 120.9(4) no
C(37) C(20) H(12) 119.7(4) no
C(37) C(20) C(10) 119.5(4) yes
H(12) C(20) C(10) 120.8(4) no
C(4) C(21) C(11) 121.9(3) yes
C(4) C(21) C(17) 119.3(3) yes
C(11) C(21) C(17) 118.6(3) yes
C(33) C(22) H(6) 119.6(4) no
C(33) C(22) C(11) 119.3(4) yes
H(6) C(22) C(11) 121.1(4) no
C(4) C(23) C(8) 119.8(3) yes
C(4) C(23) C(16) 119.1(3) yes
C(8) C(23) C(16) 121.1(3) yes
H(17) C(24) C(14) 118.9(4) no
H(17) C(24) C(19) 120.4(4) no
C(14) C(24) C(19) 120.6(4) yes
C(28) C(25) H(1) 119.4(3) no
C(28) C(25) N(1) 121.6(3) yes
H(1) C(25) N(1) 118.9(4) no
H(19) C(26) C(6) 120.1(4) no
H(19) C(26) C(19) 119.9(4) no
C(6) C(26) C(19) 120.0(4) yes
C(36) C(27) H(24) 120.3(4) no
C(36) C(27) C(18) 118.5(4) yes
H(24) C(27) C(18) 121.1(4) no
C(32) C(28) H(2) 120.4(4) no
C(32) C(28) C(25) 118.8(3) yes
H(2) C(28) C(25) 120.8(4) no
C(38) C(29) H(15) 121.1(4) no
C(38) C(29) C(16) 119.6(4) yes
H(15) C(29) C(16) 119.3(4) no
C(34) C(30) C(35) 120.9(4) yes
C(34) C(30) H(22) 120.3(4) no
C(35) C(30) H(22) 118.8(3) no
C(4) C(31) C(9) 120.7(3) yes
C(4) C(31) C(13) 119.9(3) yes
C(9) C(31) C(13) 119.4(3) yes
H(3) C(32) C(13) 120.1(4) no
H(3) C(32) C(28) 119.9(4) no
C(13) C(32) C(28) 120.0(3) yes
C(39) C(33) H(7) 119.0(5) no
C(39) C(33) C(22) 121.0(4) yes
H(7) C(33) C(22) 120.0(4) no
C(36) C(34) H(21) 121.1(4) no
C(36) C(34) C(30) 119.1(4) yes
H(21) C(34) C(30) 119.8(4) no
C(15) C(35) C(18) 119.2(3) yes
C(15) C(35) C(30) 122.3(3) yes
C(18) C(35) C(30) 118.3(3) yes
H(25) C(36) C(27) 118.6(4) no
H(25) C(36) C(34) 119.8(4) no
C(27) C(36) C(34) 121.6(3) yes
C(38) C(37) H(13) 120.2(5) no
C(38) C(37) C(20) 119.9(4) yes
H(13) C(37) C(20) 119.9(5) no
H(14) C(38) C(29) 118.5(4) no
H(14) C(38) C(37) 119.9(4) no
C(29) C(38) C(37) 121.5(4) yes
H(8) C(39) C(17) 120.7(4) no
H(8) C(39) C(33) 120.4(4) no
C(17) C(39) C(33) 118.9(4) yes
C(41) C(40) C(47) 118.9(5) yes
C(41) C(40) C(51) 120.1(5) yes
C(47) C(40) C(51) 120.9(6) yes
C(45) C(41) H(32) 120.4(6) no
C(45) C(41) C(40) 119.5(5) yes
H(32) C(41) C(40) 120.0(6) no
C(48) C(43) O(1) 114.2(5) yes
C(48) C(43) O(2) 116.7(5) yes
O(1) C(43) O(2) 129.1(5) yes
C(49) C(45) H(33) 119.0(6) no
C(49) C(45) C(41) 122.1(6) yes
H(33) C(45) C(41) 118.9(6) no
C(47) C(46) C(49) 119.0(5) yes
C(47) C(46) H(35) 120.5(7) no
C(49) C(46) H(35) 120.6(6) no
H(36) C(47) C(40) 119.4(6) no
H(36) C(47) C(46) 119.5(5) no
C(40) C(47) C(46) 121.1(6) yes
H(26) C(48) H(27) 110.2(5) no
H(26) C(48) H(28) 107.6(5) no
H(26) C(48) C(43) 108.4(5) no
H(27) C(48) H(28) 109.6(6) no
H(27) C(48) C(43) 111.8(5) no
H(28) C(48) C(43) 109.2(5) no
H(34) C(49) C(45) 120.2(7) no
H(34) C(49) C(46) 120.3(6) no
C(45) C(49) C(46) 119.5(6) yes
H(29) C(51) H(30) 108.6(6) no
H(29) C(51) H(31) 109.3(6) no
H(29) C(51) C(40) 113.0(6) no
H(30) C(51) H(31) 104.3(6) no
H(30) C(51) C(40) 109.2(5) no
H(31) C(51) C(40) 112.1(6) no

loop_
_geom_bond_atom_site_label_1
_geom_bond_atom_site_label_2
_geom_bond_distance
_geom_bond_publ_flag
Pd(1) O(1) 2.054(3) yes
Pd(1) N(1) 2.016(3) yes
O(1) C(43) 1.210(7) yes
O(2) C(43) 1.189(7) yes
N(1) C(5) 1.345(5) yes
N(1) C(25) 1.338(5) yes
N(3) C(1) 1.30(2) yes
N(3) C(2) 1.32(2) yes
N(4) N(5) 0.86(2) yes
N(4) C(1) 1.40(2) yes
N(4) C(7) 0.61(2) yes
N(5) C(1) 1.26(2) yes
N(5) C(2) 1.80(2) yes
N(5) C(3) 1.41(2) yes
N(5) C(7) 1.45(2) yes
C(1) C(2) 1.09(2) yes
C(1) C(3) 1.34(2) yes
C(1) C(7) 1.61(1) yes
C(2) C(3) 0.75(2) yes
C(4) C(21) 1.499(5) yes
C(4) C(23) 1.421(5) yes
C(4) C(31) 1.401(5) yes
C(5) C(13) 1.377(5) yes
C(5) H(4) 0.961(4) no
C(6) C(12) 1.382(6) yes
C(6) C(26) 1.404(5) yes
C(6) H(20) 0.958(4) no
C(8) C(12) 1.504(5) yes
C(8) C(15) 1.394(5) yes
C(8) C(23) 1.421(5) yes
C(9) C(15) 1.405(5) yes
C(9) C(31) 1.385(5) yes
C(9) H(10) 0.955(3) no
C(10) C(16) 1.406(5) yes
C(10) C(20) 1.395(5) yes
C(10) H(11) 0.952(4) no
C(11) C(21) 1.382(5) yes
C(11) C(22) 1.387(5) yes
C(11) H(5) 0.955(4) no
C(12) C(14) 1.393(5) yes
C(13) C(31) 1.509(5) yes
C(13) C(32) 1.391(5) yes
C(14) C(24) 1.390(6) yes
C(14) H(16) 0.943(4) no
C(15) C(35) 1.498(5) yes
C(16) C(23) 1.497(5) yes
C(16) C(29) 1.392(5) yes
C(17) C(21) 1.393(5) yes
C(17) C(39) 1.388(5) yes
C(17) H(9) 0.946(4) no
C(18) C(27) 1.386(5) yes
C(18) C(35) 1.397(5) yes
C(18) H(23) 0.953(4) no
C(19) C(24) 1.372(6) yes
C(19) C(26) 1.357(6) yes
C(19) H(18) 0.955(4) no
C(20) C(37) 1.387(7) yes
C(20) H(12) 0.940(4) no
C(22) C(33) 1.377(7) yes
C(22) H(6) 0.952(4) no
C(24) H(17) 0.961(4) no
C(25) C(28) 1.387(5) yes
C(25) H(1) 0.960(4) no
C(26) H(19) 0.951(4) no
C(27) C(36) 1.394(6) yes
C(27) H(24) 0.954(4) no
C(28) C(32) 1.386(5) yes
C(28) H(2) 0.950(4) no
C(29) C(38) 1.393(6) yes
C(29) H(15) 0.949(4) no
C(30) C(34) 1.400(5) yes
C(30) C(35) 1.391(5) yes
C(30) H(22) 0.953(4) no
C(32) H(3) 0.957(4) no
C(33) C(39) 1.385(6) yes
C(33) H(7) 0.954(4) no
C(34) C(36) 1.368(6) yes
C(34) H(21) 0.953(4) no
C(36) H(25) 0.955(3) no
C(37) C(38) 1.369(6) yes
C(37) H(13) 0.957(4) no
C(38) H(14) 0.945(4) no
C(39) H(8) 0.944(4) no
C(40) C(41) 1.391(9) yes
C(40) C(47) 1.399(8) yes
C(40) C(51) 1.486(8) yes
C(41) C(45) 1.364(8) yes
C(41) H(32) 0.938(5) no
C(43) C(48) 1.558(8) yes
C(45) C(49) 1.364(9) yes
C(45) H(33) 0.960(7) no
C(46) C(47) 1.370(9) yes
C(46) C(49) 1.404(9) yes
C(46) H(35) 0.947(5) no
C(47) H(36) 0.938(6) no
C(48) H(26) 0.959(6) no
C(48) H(27) 0.933(6) no
C(48) H(28) 0.964(5) no
C(49) H(34) 0.948(6) no
C(51) H(29) 0.923(6) no
C(51) H(30) 0.987(6) no
C(51) H(31) 0.978(7) no

loop_
_geom_contact_atom_site_label_1
_geom_contact_atom_site_label_2
_geom_contact_distance
_geom_contact_publ_flag
_geom_contact_site_symmetry_2
Pd(1) O(1) 2.054(3) yes 55501
Pd(1) O(2) 2.964(4) yes 55501
Pd(1) C(5) 2.964(4) yes 55501
Pd(1) C(25) 2.905(4) yes 55501
Pd(1) C(43) 2.782(6) yes 55501
Pd(1) H(1) 2(2) no 55501
Pd(1) H(4) 2(3) no 55501
O(1) Pd(1) 2.054(3) yes 55501
O(1) O(2) 2.166(5) yes 55501
O(1) N(1) 2.927(5) yes 55501
O(1) C(25) 3.485(5) yes 55501
O(1) C(48) 2.331(7) yes 55501
O(1) H(1) 3.365(3) no 55501
O(1) H(26) 2.561(3) no 55501
O(1) H(27) 3.105(4) no 55501
O(1) H(28) 2.569(4) no 55501
O(2) Pd(1) 2.964(4) yes 55501
O(2) O(1) 2.166(5) yes 55501
O(2) C(25) 3.478(5) yes 55501
O(2) C(48) 2.347(6) yes 55501
O(2) H(1) 2.796(3) no 55501
O(2) H(26) 2.959(3) no 55501
O(2) H(27) 2.447(3) no 55501
O(2) H(28) 2.954(3) no 55501
N(1) O(1) 2.927(5) yes 55501
N(1) C(13) 2.396(5) yes 55501
N(1) C(28) 2.380(5) yes 55501
N(1) C(32) 2.758(5) yes 55501
N(1) C(43) 3.495(7) yes 55501
N(1) H(1) 1.989(3) no 55501
N(1) H(2) 3.234(3) no 55501
N(1) H(4) 1.980(3) no 55501
N(3) N(3) 3.25(2) yes 55507
N(3) N(4) 2.65(2) yes 55501
N(3) N(5) 2.54(2) yes 55501
N(3) N(5) 2.24(2) yes 55507
N(3) C(1) 2.33(2) yes 55507
N(3) C(2) 3.41(2) yes 55507
N(3) C(3) 2.02(2) yes 55501
N(3) C(3) 3.42(2) yes 55507
N(3) C(7) 2.69(2) yes 55501
N(3) H(17) 3.52(1) no 65502
N(3) H(18) 3.16(1) no 65502
N(4) N(3) 2.65(2) yes 55501
N(4) N(4) 2.69(2) yes 55507
N(4) N(5) 3.00(2) yes 55507
N(4) C(1) 1.87(2) yes 55507
N(4) C(2) 2.32(2) yes 55501
N(4) C(2) 2.51(2) yes 55507
N(4) C(3) 2.15(2) yes 55501
N(4) C(3) 3.08(2) yes 55507
N(4) C(7) 2.42(1) yes 55507
N(4) C(33) 3.38(1) yes 66503
N(4) H(7) 3.22(1) no 66503
N(4) H(17) 3.19(1) no 65502
N(5) N(3) 2.54(2) yes 55501
N(5) N(3) 2.24(2) yes 55507
N(5) N(4) 3.00(2) yes 55507
N(5) N(5) 3.51(2) yes 55507
N(5) C(1) 2.54(2) yes 55507
N(5) C(2) 1.80(2) yes 55501
N(5) C(2) 3.32(2) yes 55507
N(5) C(7) 2.58(2) yes 55507
N(5) H(7) 3.22(1) no 66503
N(5) H(17) 3.24(1) no 65502
C(1) N(3) 2.33(2) yes 55507
C(1) N(4) 1.87(2) yes 55507
C(1) N(5) 2.54(2) yes 55507
C(1) C(1) 1.92(1) yes 55507
C(1) C(2) 2.96(2) yes 55507
C(1) C(3) 3.24(2) yes 55507
C(1) C(7) 1.61(1) yes 55501
C(1) H(17) 3.10(1) no 65502
C(1) H(18) 3.59(1) no 65502
C(2) N(3) 3.41(2) yes 55507
C(2) N(4) 2.32(2) yes 55501
C(2) N(4) 2.51(2) yes 55507
C(2) N(5) 1.80(2) yes 55501
C(2) N(5) 3.32(2) yes 55507
C(2) C(1) 2.96(2) yes 55507
C(2) C(7) 2.66(2) yes 55501
C(2) C(7) 1.91(2) yes 55507
C(2) H(17) 3.45(1) no 65502
C(3) N(3) 2.02(2) yes 55501
C(3) N(3) 3.42(2) yes 55507
C(3) N(4) 2.15(2) yes 55501
C(3) N(4) 3.08(2) yes 55507
C(3) C(1) 3.24(2) yes 55507
C(3) C(7) 2.62(2) yes 55501
C(3) C(7) 2.49(2) yes 55507
C(3) H(17) 3.57(1) no 65502
C(4) C(5) 3.535(5) yes 55501
C(4) C(8) 2.460(5) yes 55501
C(4) C(9) 2.421(5) yes 55501
C(4) C(10) 3.580(5) yes 55501
C(4) C(11) 2.519(5) yes 55501
C(4) C(13) 2.520(5) yes 55501
C(4) C(15) 2.826(5) yes 55501
C(4) C(16) 2.516(5) yes 55501
C(4) C(17) 2.497(5) yes 55501
C(4) C(29) 3.160(6) yes 55501
C(4) C(32) 3.212(5) yes 55501
C(4) H(3) 3.129(4) no 55501
C(4) H(5) 2.672(3) no 55501
C(4) H(9) 2.637(4) no 55501
C(4) H(10) 3.282(3) no 55501
C(4) H(15) 3.032(4) no 55501
C(5) Pd(1) 2.964(4) yes 55501
C(5) C(4) 3.535(5) yes 55501
C(5) C(9) 3.226(5) yes 55501
C(5) C(17) 3.432(5) yes 55501
C(5) C(25) 2.310(5) yes 55501
C(5) C(28) 2.715(5) yes 55501
C(5) C(31) 2.523(5) yes 55501
C(5) C(32) 2.364(5) yes 55501
C(5) H(1) 3.175(4) no 55501
C(5) H(3) 3.236(4) no 55501
C(5) H(9) 3.009(4) no 55501
C(5) H(10) 3.112(4) no 55501
C(6) C(8) 2.491(5) yes 55501
C(6) C(14) 2.386(6) yes 55501
C(6) C(15) 3.128(5) yes 55501
C(6) C(19) 2.391(5) yes 55501
C(6) C(23) 3.560(5) yes 55501
C(6) C(24) 2.749(6) yes 55501
C(6) C(30) 3.483(5) yes 55501
C(6) C(35) 3.162(5) yes 55501
C(6) H(2) 2.884(3) no 55504
C(6) H(11) 3.127(3) no 55501
C(6) H(13) 3.283(4) no 64506
C(6) H(16) 3.234(4) no 55501
C(6) H(18) 3.262(3) no 55501
C(6) H(19) 2.054(4) no 55501
C(6) H(22) 3.524(4) no 55501
C(6) H(34) 3.534(4) no 54501
C(7) N(3) 2.69(2) yes 55501
C(7) N(4) 2.42(1) yes 55507
C(7) N(5) 2.58(2) yes 55507
C(7) C(1) 1.61(1) yes 55501
C(7) C(2) 2.66(2) yes 55501
C(7) C(2) 1.91(2) yes 55507
C(7) C(3) 2.62(2) yes 55501
C(7) C(3) 2.49(2) yes 55507
C(7) C(7) 2.28(1) yes 55507
C(7) C(33) 3.46(1) yes 66503
C(7) C(39) 3.56(1) yes 66503
C(7) H(7) 3.44(1) no 66503
C(7) H(17) 3.17(1) no 65502
C(8) C(4) 2.460(5) yes 55501
C(8) C(6) 2.491(5) yes 55501
C(8) C(9) 2.417(5) yes 55501
C(8) C(10) 3.190(5) yes 55501
C(8) C(14) 2.535(5) yes 55501
C(8) C(16) 2.541(5) yes 55501
C(8) C(30) 3.233(5) yes 55501
C(8) C(31) 2.806(5) yes 55501
C(8) C(35) 2.551(5) yes 55501
C(8) H(10) 3.274(4) no 55501
C(8) H(11) 3.039(4) no 55501
C(8) H(16) 2.686(4) no 55501
C(8) H(20) 2.651(4) no 55501
C(8) H(22) 3.073(3) no 55501
C(9) C(4) 2.421(5) yes 55501
C(9) C(5) 3.226(5) yes 55501
C(9) C(8) 2.417(5) yes 55501
C(9) C(13) 2.500(5) yes 55501
C(9) C(18) 3.044(5) yes 55501
C(9) C(23) 2.796(5) yes 55501
C(9) C(30) 3.561(5) yes 55501
C(9) C(32) 3.506(5) yes 55501
C(9) C(35) 2.474(5) yes 55501
C(9) H(4) 3.146(4) no 55501
C(9) H(23) 2.889(3) no 55501
C(9) H(30) 3.332(3) no 55501
C(10) C(4) 3.580(5) yes 55501
C(10) C(8) 3.190(5) yes 55501
C(10) C(12) 3.103(4) yes 55501
C(10) C(14) 3.330(5) yes 55501
C(10) C(23) 2.519(5) yes 55501
C(10) C(29) 2.407(6) yes 55501
C(10) C(37) 2.403(6) yes 55501
C(10) C(38) 2.755(6) yes 55501
C(10) H(5) 3.201(4) no 55501
C(10) H(12) 2.043(4) no 55501
C(10) H(13) 3.268(4) no 55501
C(10) H(14) 3.505(4) no 64506
C(10) H(15) 3.264(4) no 55501
C(10) H(16) 3.455(3) no 55501
C(11) C(4) 2.519(5) yes 55501
C(11) C(16) 3.197(5) yes 55501
C(11) C(17) 2.386(5) yes 55501
C(11) C(23) 3.239(5) yes 55501
C(11) C(29) 3.454(5) yes 55501
C(11) C(31) 3.538(5) yes 55501
C(11) C(33) 2.385(6) yes 55501
C(11) C(39) 2.770(6) yes 55501
C(11) H(3) 3.249(4) no 55501
C(11) H(6) 2.047(3) no 55501
C(11) H(6) 3.472(4) no 65507
C(11) H(7) 3.249(4) no 55501
C(11) H(9) 3.238(4) no 55501
C(11) H(15) 3.583(4) no 55501
C(12) C(10) 3.103(4) yes 55501
C(12) C(15) 2.521(5) yes 55501
C(12) C(16) 2.925(5) yes 55501
C(12) C(19) 2.786(5) yes 55501
C(12) C(23) 2.521(5) yes 55501
C(12) C(24) 2.410(5) yes 55501
C(12) C(26) 2.420(5) yes 55501
C(12) C(30) 3.242(5) yes 55501
C(12) C(35) 2.998(5) yes 55501
C(12) H(11) 2.885(3) no 55501
C(12) H(16) 2.025(4) no 55501
C(12) H(17) 3.271(4) no 55501
C(12) H(19) 3.276(4) no 55501
C(12) H(20) 2.044(4) no 55501
C(12) H(22) 2.980(3) no 55501
C(13) N(1) 2.396(5) yes 55501
C(13) C(4) 2.520(5) yes 55501
C(13) C(9) 2.500(5) yes 55501
C(13) C(17) 3.024(5) yes 55501
C(13) C(21) 2.873(5) yes 55501
C(13) C(25) 2.749(5) yes 55501
C(13) C(28) 2.404(5) yes 55501
C(13) H(2) 3.265(4) no 55501
C(13) H(3) 2.046(4) no 55501
C(13) H(4) 2.028(4) no 55501
C(13) H(9) 2.918(4) no 55501
C(13) H(10) 2.649(4) no 55501
C(14) C(6) 2.386(6) yes 55501
C(14) C(8) 2.535(5) yes 55501
C(14) C(10) 3.330(5) yes 55501
C(14) C(16) 3.094(5) yes 55501
C(14) C(19) 2.400(6) yes 55501
C(14) C(23) 3.173(5) yes 55501
C(14) C(26) 2.763(5) yes 55501
C(14) H(8) 3.508(4) no 56504
C(14) H(11) 3.434(4) no 55501
C(14) H(17) 2.037(4) no 55501
C(14) H(18) 3.254(4) no 55501
C(14) H(20) 3.260(4) no 55501
C(14) H(22) 3.315(4) no 55501
C(15) C(4) 2.826(5) yes 55501
C(15) C(6) 3.128(5) yes 55501
C(15) C(12) 2.521(5) yes 55501
C(15) C(18) 2.497(5) yes 55501
C(15) C(23) 2.439(5) yes 55501
C(15) C(30) 2.531(5) yes 55501
C(15) C(31) 2.430(5) yes 55501
C(15) H(10) 2.047(4) no 55501
C(15) H(20) 2.977(4) no 55501
C(15) H(22) 2.686(3) no 55501
C(15) H(23) 2.620(4) no 55501
C(15) H(30) 3.426(4) no 55501
C(16) C(4) 2.516(5) yes 55501
C(16) C(8) 2.541(5) yes 55501
C(16) C(11) 3.197(5) yes 55501
C(16) C(12) 2.925(5) yes 55501
C(16) C(14) 3.094(5) yes 55501
C(16) C(20) 2.436(6) yes 55501
C(16) C(21) 2.952(5) yes 55501
C(16) C(37) 2.797(5) yes 55501
C(16) C(38) 2.407(6) yes 55501
C(16) H(5) 2.952(3) no 55501
C(16) H(11) 2.046(4) no 55501
C(16) H(12) 3.287(4) no 55501
C(16) H(14) 3.252(4) no 55501
C(16) H(15) 2.032(4) no 55501
C(16) H(16) 2.893(3) no 55501
C(17) C(4) 2.497(5) yes 55501
C(17) C(5) 3.432(5) yes 55501
C(17) C(11) 2.386(5) yes 55501
C(17) C(13) 3.024(5) yes 55501
C(17) C(22) 2.766(5) yes 55501
C(17) C(31) 3.105(5) yes 55501
C(17) C(32) 3.451(6) yes 55501
C(17) C(33) 2.388(5) yes 55501
C(17) H(5) 3.246(4) no 55501
C(17) H(7) 3.246(4) no 55501
C(17) H(8) 2.039(4) no 55501
C(17) H(15) 3.275(4) no 55501
C(18) C(9) 3.044(5) yes 55501
C(18) C(15) 2.497(5) yes 55501
C(18) C(30) 2.393(5) yes 55501
C(18) C(34) 2.773(5) yes 55501
C(18) C(36) 2.389(5) yes 55501
C(18) H(2) 3.352(4) no 55504
C(18) H(10) 2.845(4) no 55501
C(18) H(20) 3.284(4) no 55501
C(18) H(22) 3.252(4) no 55501
C(18) H(24) 2.048(4) no 55501
C(18) H(25) 3.246(4) no 55501
C(19) C(6) 2.391(5) yes 55501
C(19) C(12) 2.786(5) yes 55501
C(19) C(14) 2.400(6) yes 55501
C(19) H(3) 3.331(4) no 55504
C(19) H(6) 3.594(4) no 55504
C(19) H(14) 3.303(4) no 64506
C(19) H(16) 3.254(4) no 55501
C(19) H(17) 2.035(5) no 55501
C(19) H(19) 2.008(4) no 55501
C(19) H(20) 3.245(4) no 55501
C(20) C(16) 2.436(6) yes 55501
C(20) C(29) 2.789(6) yes 55501
C(20) C(38) 2.385(6) yes 55501
C(20) H(6) 3.531(4) no 65507
C(20) H(7) 2.891(4) no 65507
C(20) H(11) 2.045(4) no 55501
C(20) H(13) 2.040(4) no 55501
C(20) H(14) 3.240(5) no 55501
C(20) H(14) 3.120(4) no 64506
C(20) H(34) 3.557(4) no 64506
C(21) C(13) 2.873(5) yes 55501
C(21) C(16) 2.952(5) yes 55501
C(21) C(22) 2.411(5) yes 55501
C(21) C(23) 2.559(5) yes 55501
C(21) C(29) 3.137(6) yes 55501
C(21) C(31) 2.495(5) yes 55501
C(21) C(32) 3.169(5) yes 55501
C(21) C(33) 2.775(5) yes 55501
C(21) C(39) 2.421(5) yes 55501
C(21) H(3) 3.092(4) no 55501
C(21) H(5) 2.023(4) no 55501
C(21) H(6) 3.273(3) no 55501
C(21) H(8) 3.274(4) no 55501
C(21) H(9) 2.030(4) no 55501
C(21) H(15) 2.955(4) no 55501
C(22) C(17) 2.766(5) yes 55501
C(22) C(21) 2.411(5) yes 55501
C(22) C(39) 2.404(6) yes 55501
C(22) H(5) 2.040(4) no 55501
C(22) H(6) 3.213(4) no 65507
C(22) H(7) 2.029(4) no 55501
C(22) H(8) 3.254(4) no 55501
C(23) C(6) 3.560(5) yes 55501
C(23) C(9) 2.796(5) yes 55501
C(23) C(10) 2.519(5) yes 55501
C(23) C(11) 3.239(5) yes 55501
C(23) C(12) 2.521(5) yes 55501
C(23) C(14) 3.173(5) yes 55501
C(23) C(15) 2.439(5) yes 55501
C(23) C(21) 2.559(5) yes 55501
C(23) C(29) 2.515(5) yes 55501
C(23) C(31) 2.431(5) yes 55501
C(23) H(5) 3.082(3) no 55501
C(23) H(11) 2.665(4) no 55501
C(23) H(15) 2.667(3) no 55501
C(23) H(16) 3.040(4) no 55501
C(24) C(6) 2.749(6) yes 55501
C(24) C(12) 2.410(5) yes 55501
C(24) C(26) 2.366(6) yes 55501
C(24) H(8) 3.125(4) no 56504
C(24) H(16) 2.043(4) no 55501
C(24) H(18) 2.015(4) no 55501
C(24) H(19) 3.225(4) no 55501
C(25) Pd(1) 2.905(4) yes 55501
C(25) O(1) 3.485(5) yes 55501
C(25) O(2) 3.478(5) yes 55501
C(25) C(5) 2.310(5) yes 55501
C(25) C(13) 2.749(5) yes 55501
C(25) C(32) 2.387(5) yes 55501
C(25) H(2) 2.043(4) no 55501
C(25) H(3) 3.254(4) no 55501
C(25) H(4) 3.166(4) no 55501
C(26) C(12) 2.420(5) yes 55501
C(26) C(14) 2.763(5) yes 55501
C(26) C(24) 2.366(6) yes 55501
C(26) C(28) 3.462(5) yes 55504
C(26) C(32) 3.586(5) yes 55504
C(26) H(2) 2.863(4) no 55504
C(26) H(3) 3.108(3) no 55504
C(26) H(13) 2.928(3) no 64506
C(26) H(14) 3.532(3) no 64506
C(26) H(17) 3.235(4) no 55501
C(26) H(18) 2.021(4) no 55501
C(26) H(20) 2.046(4) no 55501
C(27) O(2) 3.375(5) yes 55504
C(27) C(25) 3.447(6) yes 55504
C(27) C(30) 2.780(5) yes 55501
C(27) C(34) 2.411(6) yes 55501
C(27) C(35) 2.427(5) yes 55501
C(27) H(1) 2.805(4) no 55504
C(27) H(2) 3.205(4) no 55504
C(27) H(21) 3.274(4) no 55501
C(27) H(23) 2.042(4) no 55501
C(27) H(25) 2.032(4) no 55501
C(28) N(1) 2.380(5) yes 55501
C(28) C(5) 2.715(5) yes 55501
C(28) C(13) 2.404(5) yes 55501
C(28) H(1) 2.038(4) no 55501
C(28) H(3) 2.040(4) no 55501
C(29) C(4) 3.160(6) yes 55501
C(29) C(10) 2.407(6) yes 55501
C(29) C(11) 3.454(5) yes 55501
C(29) C(20) 2.789(6) yes 55501
C(29) C(21) 3.137(6) yes 55501
C(29) C(23) 2.515(5) yes 55501
C(29) C(37) 2.410(6) yes 55501
C(29) H(5) 3.517(4) no 55501
C(29) H(11) 3.263(4) no 55501
C(29) H(12) 3.513(4) no 65506
C(29) H(13) 3.272(4) no 55501
C(29) H(14) 2.022(4) no 55501
C(29) H(16) 3.182(4) no 55501
C(30) C(6) 3.483(5) yes 55501
C(30) C(8) 3.233(5) yes 55501
C(30) C(9) 3.561(5) yes 55501
C(30) C(12) 3.242(5) yes 55501
C(30) C(15) 2.531(5) yes 55501
C(30) C(18) 2.393(5) yes 55501
C(30) C(27) 2.780(5) yes 55501
C(30) C(36) 2.386(5) yes 55501
C(30) H(2) 3.187(4) no 55504
C(30) H(20) 3.554(4) no 55501
C(30) H(21) 2.047(3) no 55501
C(30) H(23) 3.245(4) no 55501
C(30) H(25) 3.252(4) no 55501
C(30) H(29) 3.135(4) no 55501
C(30) H(30) 3.371(4) no 55501
C(31) C(5) 2.523(5) yes 55501
C(31) C(8) 2.806(5) yes 55501
C(31) C(11) 3.538(5) yes 55501
C(31) C(15) 2.430(5) yes 55501
C(31) C(17) 3.105(5) yes 55501
C(31) C(21) 2.495(5) yes 55501
C(31) C(23) 2.431(5) yes 55501
C(31) C(32) 2.523(5) yes 55501
C(31) H(3) 2.686(3) no 55501
C(31) H(4) 2.679(4) no 55501
C(31) H(9) 2.992(3) no 55501
C(31) H(10) 2.038(3) no 55501
C(32) N(1) 2.758(5) yes 55501
C(32) C(4) 3.212(5) yes 55501
C(32) C(5) 2.364(5) yes 55501
C(32) C(9) 3.506(5) yes 55501
C(32) C(17) 3.451(6) yes 55501
C(32) C(21) 3.169(5) yes 55501
C(32) C(25) 2.387(5) yes 55501
C(32) C(31) 2.523(5) yes 55501
C(32) H(1) 3.254(4) no 55501
C(32) H(2) 2.039(4) no 55501
C(32) H(4) 3.237(4) no 55501
C(33) N(3) 3.48(1) yes 55505
C(33) N(4) 3.38(1) yes 66503
C(33) C(7) 3.46(1) yes 66503
C(33) C(11) 2.385(6) yes 55501
C(33) C(17) 2.388(5) yes 55501
C(33) C(21) 2.775(5) yes 55501
C(33) H(5) 3.249(5) no 55501
C(33) H(6) 2.024(5) no 55501
C(33) H(8) 2.032(5) no 55501
C(33) H(9) 3.244(4) no 55501
C(33) H(12) 3.555(4) no 65507
C(34) C(18) 2.773(5) yes 55501
C(34) C(27) 2.411(6) yes 55501
C(34) C(28) 3.511(6) yes 55504
C(34) C(35) 2.428(5) yes 55501
C(34) H(2) 3.046(4) no 55504
C(34) H(22) 2.052(4) no 55501
C(34) H(24) 3.267(4) no 55501
C(34) H(25) 2.020(4) no 55501
C(35) C(6) 3.162(5) yes 55501
C(35) C(8) 2.551(5) yes 55501
C(35) C(9) 2.474(5) yes 55501
C(35) C(12) 2.998(5) yes 55501
C(35) C(27) 2.427(5) yes 55501
C(35) C(34) 2.428(5) yes 55501
C(35) C(36) 2.780(5) yes 55501
C(35) H(2) 3.371(4) no 55504
C(35) H(10) 2.594(4) no 55501
C(35) H(20) 2.928(4) no 55501
C(35) H(21) 3.283(3) no 55501
C(35) H(22) 2.029(4) no 55501
C(35) H(23) 2.026(4) no 55501
C(35) H(24) 3.291(4) no 55501
C(35) H(30) 3.582(4) no 55501
C(36) C(18) 2.389(5) yes 55501
C(36) C(25) 3.372(6) yes 55504
C(36) C(28) 3.363(5) yes 55504
C(36) C(30) 2.386(5) yes 55501
C(36) C(35) 2.780(5) yes 55501
C(36) H(1) 3.055(5) no 55504
C(36) H(2) 3.067(4) no 55504
C(36) H(21) 2.031(5) no 55501
C(36) H(22) 3.248(4) no 55501
C(36) H(23) 3.257(4) no 55501
C(36) H(24) 2.048(5) no 55501
C(37) C(10) 2.403(6) yes 55501
C(37) C(16) 2.797(5) yes 55501
C(37) C(29) 2.410(6) yes 55501
C(37) H(6) 3.105(4) no 65507
C(37) H(7) 3.185(4) no 65507
C(37) H(11) 3.263(5) no 55501
C(37) H(12) 2.025(5) no 55501
C(37) H(14) 2.015(5) no 55501
C(37) H(15) 3.267(4) no 55501
C(37) H(19) 3.445(4) no 65506
C(37) H(34) 3.258(4) no 64506
C(38) C(10) 2.755(6) yes 55501
C(38) C(16) 2.407(6) yes 55501
C(38) C(20) 2.385(6) yes 55501
C(38) H(6) 3.269(4) no 65507
C(38) H(12) 3.232(4) no 55501
C(38) H(12) 2.968(4) no 65506
C(38) H(13) 2.027(4) no 55501
C(38) H(15) 2.051(4) no 55501
C(39) N(3) 3.39(1) yes 55505
C(39) C(7) 3.56(1) yes 66503
C(39) C(11) 2.770(6) yes 55501
C(39) C(21) 2.421(5) yes 55501
C(39) C(22) 2.404(6) yes 55501
C(39) H(6) 3.258(4) no 55501
C(39) H(7) 2.026(4) no 55501
C(39) H(9) 2.032(4) no 55501
C(40) C(45) 2.380(9) yes 55501
C(40) C(46) 2.412(8) yes 55501
C(40) C(49) 2.774(8) yes 55501
C(40) H(1) 3.318(5) no 56504
C(40) H(29) 2.033(5) no 55501
C(40) H(30) 2.036(6) no 55501
C(40) H(31) 2.064(6) no 55501
C(40) H(32) 2.029(6) no 55501
C(40) H(33) 3.243(6) no 55501
C(40) H(35) 3.268(5) no 55501
C(40) H(36) 2.030(6) no 55501
C(41) C(25) 3.529(6) yes 56504
C(41) C(46) 2.779(7) yes 55501
C(41) C(47) 2.402(8) yes 55501
C(41) C(49) 2.387(8) yes 55501
C(41) C(51) 2.493(9) yes 55501
C(41) H(1) 3.199(5) no 56504
C(41) H(16) 3.116(6) no 55501
C(41) H(22) 3.557(5) no 55501
C(41) H(29) 2.570(6) no 55501
C(41) H(30) 3.142(6) no 55501
C(41) H(31) 3.146(6) no 55501
C(41) H(33) 2.012(6) no 55501
C(41) H(34) 3.238(5) no 55501
C(41) H(36) 3.247(6) no 55501
C(43) Pd(1) 2.782(6) yes 55501
C(43) N(1) 3.495(7) yes 55501
C(43) C(48) 1.558(8) yes 55501
C(43) H(1) 3.208(6) no 55501
C(43) H(26) 2.071(5) no 55501
C(43) H(27) 2.092(6) no 55501
C(43) H(28) 2.085(6) no 55501
C(45) C(40) 2.380(9) yes 55501
C(45) C(46) 2.390(9) yes 55501
C(45) C(47) 2.738(9) yes 55501
C(45) H(7) 3.550(7) no 56504
C(45) H(13) 3.474(6) no 65506
C(45) H(15) 3.493(6) no 55501
C(45) H(16) 3.108(6) no 55501
C(45) H(19) 3.475(6) no 56501
C(45) H(20) 3.281(6) no 56501
C(45) H(32) 2.009(6) no 55501
C(45) H(34) 2.015(6) no 55501
C(45) H(35) 3.248(6) no 55501
C(46) C(40) 2.412(8) yes 55501
C(46) C(41) 2.779(7) yes 55501
C(46) C(45) 2.390(9) yes 55501
C(46) H(9) 3.454(6) no 55501
C(46) H(15) 3.367(6) no 55501
C(46) H(20) 3.468(6) no 56501
C(46) H(33) 3.256(6) no 55501
C(46) H(34) 2.052(7) no 55501
C(46) H(36) 2.005(7) no 55501
C(47) C(41) 2.402(8) yes 55501
C(47) C(45) 2.738(9) yes 55501
C(47) C(49) 2.390(9) yes 55501
C(47) C(51) 2.509(8) yes 55501
C(47) H(23) 3.422(6) no 56501
C(47) H(29) 3.283(5) no 55501
C(47) H(30) 2.752(6) no 55501
C(47) H(31) 2.762(5) no 55501
C(47) H(32) 3.251(6) no 55501
C(47) H(34) 3.248(6) no 55501
C(47) H(35) 2.023(5) no 55501
C(48) O(1) 2.331(7) yes 55501
C(48) O(2) 2.347(6) yes 55501
C(48) C(43) 1.558(8) yes 55501
C(49) C(40) 2.774(8) yes 55501
C(49) C(41) 2.387(8) yes 55501
C(49) C(47) 2.390(9) yes 55501
C(49) H(13) 3.250(6) no 65506
C(49) H(15) 3.032(6) no 55501
C(49) H(20) 2.946(6) no 56501
C(49) H(32) 3.229(6) no 55501
C(49) H(33) 2.013(6) no 55501
C(49) H(35) 2.054(7) no 55501
C(49) H(36) 3.238(6) no 55501
C(51) O(2) 3.508(7) yes 56504
C(51) C(41) 2.493(9) yes 55501
C(51) C(47) 2.509(8) yes 55501
C(51) H(1) 3.238(6) no 56504
C(51) H(22) 3.138(7) no 55501
C(51) H(32) 2.648(7) no 55501
C(51) H(36) 2.662(6) no 55501
H(1) Pd(1) 2(2) no 55501
H(1) O(1) 3.365(3) no 55501
H(1) O(2) 2.796(3) no 55501
H(1) N(1) 1.989(3) no 55501
H(1) C(5) 3.175(4) no 55501
H(1) C(28) 2.038(4) no 55501
H(1) C(32) 3.254(4) no 55501
H(1) C(43) 3.208(6) no 55501
H(2) N(1) 3.234(3) no 55501
H(2) C(13) 3.265(4) no 55501
H(2) C(25) 2.043(4) no 55501
H(2) C(32) 2.039(4) no 55501
H(3) C(4) 3.129(4) no 55501
H(3) C(5) 3.236(4) no 55501
H(3) C(11) 3.249(4) no 55501
H(3) C(13) 2.046(4) no 55501
H(3) C(21) 3.092(4) no 55501
H(3) C(25) 3.254(4) no 55501
H(3) C(28) 2.040(4) no 55501
H(3) C(31) 2.686(3) no 55501
H(4) Pd(1) 2(3) no 55501
H(4) N(1) 1.980(3) no 55501
H(4) C(9) 3.146(4) no 55501
H(4) C(13) 2.028(4) no 55501
H(4) C(25) 3.166(4) no 55501
H(4) C(31) 2.679(4) no 55501
H(4) C(32) 3.237(4) no 55501
H(5) N(4) 3.41(1) no 54505
H(5) N(5) 3.17(1) no 54505
H(5) C(4) 2.672(3) no 55501
H(5) C(10) 3.201(4) no 55501
H(5) C(16) 2.952(3) no 55501
H(5) C(17) 3.246(4) no 55501
H(5) C(21) 2.023(4) no 55501
H(5) C(22) 2.040(4) no 55501
H(5) C(23) 3.082(3) no 55501
H(5) C(29) 3.517(4) no 55501
H(5) C(33) 3.249(5) no 55501
H(6) C(11) 2.047(3) no 55501
H(6) C(11) 3.472(4) no 65507
H(6) C(20) 3.531(4) no 65507
H(6) C(21) 3.273(3) no 55501
H(6) C(22) 3.213(4) no 65507
H(6) C(33) 2.024(5) no 55501
H(6) C(37) 3.105(4) no 65507
H(6) C(38) 3.269(4) no 65507
H(6) C(39) 3.258(4) no 55501
H(7) N(4) 3.22(1) no 66503
H(7) N(5) 3.22(1) no 66503
H(7) C(7) 3.44(1) no 66503
H(7) C(11) 3.249(4) no 55501
H(7) C(17) 3.246(4) no 55501
H(7) C(20) 2.891(4) no 65507
H(7) C(22) 2.029(4) no 55501
H(7) C(37) 3.185(4) no 65507
H(7) C(39) 2.026(4) no 55501
H(8) N(3) 3.51(1) no 55505
H(8) C(17) 2.039(4) no 55501
H(8) C(21) 3.274(4) no 55501
H(8) C(22) 3.254(4) no 55501
H(8) C(33) 2.032(5) no 55501
H(9) C(4) 2.637(4) no 55501
H(9) C(5) 3.009(4) no 55501
H(9) C(11) 3.238(4) no 55501
H(9) C(13) 2.918(4) no 55501
H(9) C(21) 2.030(4) no 55501
H(9) C(31) 2.992(3) no 55501
H(9) C(33) 3.244(4) no 55501
H(9) C(39) 2.032(4) no 55501
H(9) C(46) 3.454(6) no 55501
H(10) C(4) 3.282(3) no 55501
H(10) C(5) 3.112(4) no 55501
H(10) C(8) 3.274(4) no 55501
H(10) C(13) 2.649(4) no 55501
H(10) C(15) 2.047(4) no 55501
H(10) C(18) 2.845(4) no 55501
H(10) C(31) 2.038(3) no 55501
H(10) C(35) 2.594(4) no 55501
H(11) C(3) 3.53(1) no 54505
H(11) C(6) 3.127(3) no 55501
H(11) C(8) 3.039(4) no 55501
H(11) C(12) 2.885(3) no 55501
H(11) C(14) 3.434(4) no 55501
H(11) C(16) 2.046(4) no 55501
H(11) C(20) 2.045(4) no 55501
H(11) C(23) 2.665(4) no 55501
H(11) C(29) 3.263(4) no 55501
H(11) C(37) 3.263(5) no 55501
H(12) C(10) 2.043(4) no 55501
H(12) C(16) 3.287(4) no 55501
H(12) C(29) 3.513(4) no 64506
H(12) C(33) 3.555(4) no 65507
H(12) C(37) 2.025(5) no 55501
H(12) C(38) 3.232(4) no 55501
H(12) C(38) 2.968(4) no 64506
H(13) C(6) 3.283(4) no 65506
H(13) C(10) 3.268(4) no 55501
H(13) C(20) 2.040(4) no 55501
H(13) C(26) 2.928(3) no 65506
H(13) C(29) 3.272(4) no 55501
H(13) C(38) 2.027(4) no 55501
H(13) C(45) 3.474(6) no 64506
H(13) C(49) 3.250(6) no 64506
H(14) N(3) 3.26(1) no 55505
H(14) C(2) 3.23(2) no 55505
H(14) C(10) 3.505(4) no 65506
H(14) C(16) 3.252(4) no 55501
H(14) C(19) 3.303(4) no 65506
H(14) C(20) 3.240(5) no 55501
H(14) C(20) 3.120(4) no 65506
H(14) C(26) 3.532(3) no 65506
H(14) C(29) 2.022(4) no 55501
H(14) C(37) 2.015(5) no 55501
H(15) N(3) 3.54(1) no 55505
H(15) C(2) 3.43(1) no 55505
H(15) C(4) 3.032(4) no 55501
H(15) C(10) 3.264(4) no 55501
H(15) C(11) 3.583(4) no 55501
H(15) C(16) 2.032(4) no 55501
H(15) C(17) 3.275(4) no 55501
H(15) C(21) 2.955(4) no 55501
H(15) C(23) 2.667(3) no 55501
H(15) C(37) 3.267(4) no 55501
H(15) C(38) 2.051(4) no 55501
H(15) C(45) 3.493(6) no 55501
H(15) C(46) 3.367(6) no 55501
H(15) C(49) 3.032(6) no 55501
H(16) C(6) 3.234(4) no 55501
H(16) C(8) 2.686(4) no 55501
H(16) C(10) 3.455(3) no 55501
H(16) C(12) 2.025(4) no 55501
H(16) C(16) 2.893(3) no 55501
H(16) C(19) 3.254(4) no 55501
H(16) C(23) 3.040(4) no 55501
H(16) C(24) 2.043(4) no 55501
H(16) C(29) 3.182(4) no 55501
H(16) C(41) 3.116(6) no 55501
H(16) C(45) 3.108(6) no 55501
H(17) N(3) 3.52(1) no 65502
H(17) N(3) 3.50(1) no 55508
H(17) N(4) 3.19(1) no 65502
H(17) N(4) 3.58(1) no 55508
H(17) N(5) 3.24(1) no 65502
H(17) C(1) 3.10(1) no 65502
H(17) C(1) 3.41(1) no 55508
H(17) C(2) 3.45(1) no 65502
H(17) C(3) 3.57(1) no 65502
H(17) C(7) 3.17(1) no 65502
H(17) C(7) 3.45(1) no 55508
H(17) C(12) 3.271(4) no 55501
H(17) C(14) 2.037(4) no 55501
H(17) C(19) 2.035(5) no 55501
H(17) C(26) 3.235(4) no 55501
H(17) C(39) 3.218(4) no 56504
H(18) N(3) 3.16(1) no 65502
H(18) N(4) 2.91(1) no 55508
H(18) N(5) 3.13(2) no 55508
H(18) C(1) 3.59(1) no 65502
H(18) C(1) 3.48(1) no 55508
H(18) C(6) 3.262(3) no 55501
H(18) C(7) 3.01(1) no 55508
H(18) C(11) 3.256(4) no 55504
H(18) C(14) 3.254(4) no 55501
H(18) C(22) 3.297(5) no 55504
H(18) C(24) 2.015(4) no 55501
H(18) C(26) 2.021(4) no 55501
H(19) C(6) 2.054(4) no 55501
H(19) C(11) 3.375(4) no 55504
H(19) C(12) 3.276(4) no 55501
H(19) C(19) 2.008(4) no 55501
H(19) C(22) 2.961(4) no 55504
H(19) C(24) 3.225(4) no 55501
H(19) C(28) 3.092(3) no 55504
H(19) C(32) 3.163(3) no 55504
H(19) C(33) 3.266(5) no 55504
H(19) C(37) 3.445(4) no 64506
H(19) C(45) 3.475(6) no 54501
H(20) C(8) 2.651(4) no 55501
H(20) C(12) 2.044(4) no 55501
H(20) C(14) 3.260(4) no 55501
H(20) C(15) 2.977(4) no 55501
H(20) C(18) 3.284(4) no 55501
H(20) C(19) 3.245(4) no 55501
H(20) C(26) 2.046(4) no 55501
H(20) C(28) 3.583(3) no 55504
H(20) C(30) 3.554(4) no 55501
H(20) C(35) 2.928(4) no 55501
H(20) C(45) 3.281(6) no 54501
H(20) C(46) 3.468(6) no 54501
H(20) C(49) 2.946(6) no 54501
H(21) C(27) 3.274(4) no 55501
H(21) C(30) 2.047(3) no 55501
H(21) C(35) 3.283(3) no 55501
H(21) C(36) 2.031(5) no 55501
H(22) C(6) 3.524(4) no 55501
H(22) C(8) 3.073(3) no 55501
H(22) C(12) 2.980(3) no 55501
H(22) C(14) 3.315(4) no 55501
H(22) C(15) 2.686(3) no 55501
H(22) C(18) 3.252(4) no 55501
H(22) C(34) 2.052(4) no 55501
H(22) C(35) 2.029(4) no 55501
H(22) C(36) 3.248(4) no 55501
H(22) C(41) 3.557(5) no 55501
H(22) C(51) 3.138(7) no 55501
H(23) C(9) 2.889(3) no 55501
H(23) C(15) 2.620(4) no 55501
H(23) C(27) 2.042(4) no 55501
H(23) C(30) 3.245(4) no 55501
H(23) C(35) 2.026(4) no 55501
H(23) C(36) 3.257(4) no 55501
H(23) C(47) 3.422(6) no 54501
H(24) O(2) 2.606(3) no 55504
H(24) C(18) 2.048(4) no 55501
H(24) C(25) 3.495(4) no 55504
H(24) C(34) 3.267(4) no 55501
H(24) C(35) 3.291(4) no 55501
H(24) C(36) 2.048(5) no 55501
H(24) C(43) 3.369(6) no 55504
H(25) O(2) 3.252(3) no 55504
H(25) C(18) 3.246(4) no 55501
H(25) C(25) 3.313(4) no 55504
H(25) C(27) 2.032(4) no 55501
H(25) C(28) 3.551(4) no 55504
H(25) C(30) 3.252(4) no 55501
H(25) C(34) 2.020(4) no 55501
H(25) C(43) 3.169(5) no 55504
H(25) C(48) 3.185(5) no 55504
H(26) O(1) 2.561(3) no 55501
H(26) O(2) 2.959(3) no 55501
H(26) C(43) 2.071(5) no 55501
H(27) O(1) 3.105(4) no 55501
H(27) O(2) 2.447(3) no 55501
H(27) C(43) 2.092(6) no 55501
H(28) O(1) 2.569(4) no 55501
H(28) O(2) 2.954(3) no 55501
H(28) C(43) 2.085(6) no 55501
H(29) Pd(1) 3(2) no 56504
H(29) O(2) 3.347(3) no 56504
H(29) C(30) 3.135(4) no 55501
H(29) C(40) 2.033(5) no 55501
H(29) C(41) 2.570(6) no 55501
H(29) C(47) 3.283(5) no 55501
H(30) C(9) 3.332(3) no 55501
H(30) C(15) 3.426(4) no 55501
H(30) C(30) 3.371(4) no 55501
H(30) C(35) 3.582(4) no 55501
H(30) C(40) 2.036(6) no 55501
H(30) C(41) 3.142(6) no 55501
H(30) C(47) 2.752(6) no 55501
H(31) O(2) 2.793(3) no 56504
H(31) C(40) 2.064(6) no 55501
H(31) C(41) 3.146(6) no 55501
H(31) C(47) 2.762(5) no 55501
H(32) N(1) 3.547(3) no 56504
H(32) C(25) 3.138(4) no 56504
H(32) C(40) 2.029(6) no 55501
H(32) C(45) 2.009(6) no 55501
H(32) C(47) 3.251(6) no 55501
H(32) C(49) 3.229(6) no 55501
H(32) C(51) 2.648(7) no 55501
H(33) C(33) 2.960(5) no 56504
H(33) C(39) 3.228(4) no 56504
H(33) C(40) 3.243(6) no 55501
H(33) C(41) 2.012(6) no 55501
H(33) C(46) 3.256(6) no 55501
H(33) C(49) 2.013(6) no 55501
H(34) C(2) 3.42(1) no 55505
H(34) C(3) 3.20(1) no 55505
H(34) C(6) 3.534(4) no 56501
H(34) C(20) 3.557(4) no 65506
H(34) C(37) 3.258(4) no 65506
H(34) C(41) 3.238(5) no 55501
H(34) C(45) 2.015(6) no 55501
H(34) C(46) 2.052(7) no 55501
H(34) C(47) 3.248(6) no 55501
H(35) C(3) 3.53(1) no 55505
H(35) C(40) 3.268(5) no 55501
H(35) C(45) 3.248(6) no 55501
H(35) C(47) 2.023(5) no 55501
H(35) C(49) 2.054(7) no 55501
H(36) C(40) 2.030(6) no 55501
H(36) C(41) 3.247(6) no 55501
H(36) C(46) 2.005(7) no 55501
H(36) C(49) 3.238(6) no 55501
H(36) C(51) 2.662(6) no 55501

loop_
_geom_torsion_atom_site_label_1
_geom_torsion_atom_site_label_2
_geom_torsion_atom_site_label_3
_geom_torsion_atom_site_label_4
_geom_torsion
_geom_torsion_publ_flag
N(1) Pd(1) O(1) C(43) 90.8(4) yes
O(1) Pd(1) N(1) C(5) 102.8(3) yes
O(1) Pd(1) N(1) C(25) -79.5(3) yes
Pd(1) O(1) C(43) O(2) 2.4(8) yes
Pd(1) O(1) C(43) C(48) 179(719) yes
Pd(1) N(1) C(5) C(13) 176.3(3) yes
Pd(1) N(1) C(5) H(4) -2.6(5) no
C(25) N(1) C(5) C(13) -1.5(5) yes
C(25) N(1) C(5) H(4) 179.6(3) no
Pd(1) N(1) C(25) C(28) -177.3(3) yes
Pd(1) N(1) C(25) H(1) 4.0(5) no
C(5) N(1) C(25) C(28) 0.5(5) yes
C(5) N(1) C(25) H(1) -178.2(3) no
C(2) N(3) C(1) N(4) 178(357) yes
C(2) N(3) C(1) N(5) 3(5) yes
C(2) N(3) C(1) C(3) 4(1) yes
C(2) N(3) C(1) C(7) -177(1) yes
C(1) N(3) C(2) N(5) 0(1) yes
C(1) N(3) C(2) C(3) -16(4) yes
C(1) N(4) N(5) C(2) 0(1) yes
C(1) N(4) N(5) C(3) 5(2) yes
C(7) N(4) N(5) C(1) 19(7) yes
C(7) N(4) N(5) C(2) 19(8) yes
C(7) N(4) N(5) C(3) 25(9) yes
N(5) N(4) C(1) N(3) -177(357) yes
N(5) N(4) C(1) C(2) 0(2) yes
N(5) N(4) C(1) C(3) -4(1) yes
N(5) N(4) C(1) C(7) 173(2) yes
C(7) N(4) C(1) N(3) 8(4) yes
C(7) N(4) C(1) N(5) -173(2) yes
C(7) N(4) C(1) C(2) -173(2) yes
C(7) N(4) C(1) C(3) -177(2) yes
N(5) N(4) C(7) C(1) -17(6) yes
C(1) N(4) C(7) N(5) 17(6) yes
N(4) N(5) C(1) N(3) 176(356) yes
N(4) N(5) C(1) C(2) 179(622) yes
N(4) N(5) C(1) C(3) 175(1) yes
N(4) N(5) C(1) C(7) -2(1) yes
C(2) N(5) C(1) N(3) -2(4) yes
C(2) N(5) C(1) N(4) -179(622) yes
C(2) N(5) C(1) C(3) -3(1) yes
C(2) N(5) C(1) C(7) 177(1) yes
C(3) N(5) C(1) N(3) 1(5) yes
C(3) N(5) C(1) N(4) -175(1) yes
C(3) N(5) C(1) C(2) 3(1) yes
C(3) N(5) C(1) C(7) -178(1) yes
C(7) N(5) C(1) N(3) 179(801) yes
C(7) N(5) C(1) N(4) 2(1) yes
C(7) N(5) C(1) C(2) -177(1) yes
C(7) N(5) C(1) C(3) 178(1) yes
N(4) N(5) C(2) N(3) 0(2) yes
N(4) N(5) C(2) C(1) 0(1) yes
N(4) N(5) C(2) C(3) 170(2) yes
C(1) N(5) C(2) N(3) 0(1) yes
C(1) N(5) C(2) C(3) 171(2) yes
C(3) N(5) C(2) N(3) -170(2) yes
C(3) N(5) C(2) C(1) -171(2) yes
C(7) N(5) C(2) N(3) 3(1) yes
C(7) N(5) C(2) C(1) 2(1) yes
C(7) N(5) C(2) C(3) 173(2) yes
N(4) N(5) C(3) C(1) -6(2) yes
N(4) N(5) C(3) C(2) -12(3) yes
C(1) N(5) C(3) C(2) -5(2) yes
C(2) N(5) C(3) C(1) 5(1) yes
C(7) N(5) C(3) C(1) -1(1) yes
C(7) N(5) C(3) C(2) -7(2) yes
C(1) N(5) C(7) N(4) -160(7) yes
C(2) N(5) C(7) N(4) -161(7) yes
C(2) N(5) C(7) C(1) -1.6(8) yes
C(3) N(5) C(7) N(4) -158(8) yes
C(3) N(5) C(7) C(1) 1(1) yes
N(3) C(1) C(2) N(5) 179(1) yes
N(3) C(1) C(2) C(3) 172(2) yes
N(4) C(1) C(2) N(3) -178(358) yes
N(4) C(1) C(2) N(5) 0(1) yes
N(4) C(1) C(2) C(3) -5(2) yes
N(5) C(1) C(2) N(3) -179(1) yes
N(5) C(1) C(2) C(3) -6(1) yes
C(3) C(1) C(2) N(3) -172(1) yes
C(3) C(1) C(2) N(5) 6(1) yes
C(7) C(1) C(2) N(3) 174(3) yes
C(7) C(1) C(2) N(5) -5(3) yes
C(7) C(1) C(2) C(3) -12(4) yes
N(3) C(1) C(3) N(5) -179(622) yes
N(3) C(1) C(3) C(2) -6(1) yes
N(4) C(1) C(3) N(5) 2(1) yes
N(4) C(1) C(3) C(2) 175(1) yes
N(5) C(1) C(3) C(2) 173(2) yes
C(2) C(1) C(3) N(5) -173(1) yes
C(7) C(1) C(3) N(5) 1(1) yes
C(7) C(1) C(3) C(2) 174(2) yes
N(3) C(1) C(7) N(4) -175(2) yes
N(3) C(1) C(7) N(5) -179(718) yes
N(4) C(1) C(7) N(5) -4(1) yes
N(5) C(1) C(7) N(4) 4(1) yes
C(2) C(1) C(7) N(4) 11(3) yes
C(2) C(1) C(7) N(5) 6(3) yes
C(3) C(1) C(7) N(4) 3(2) yes
C(3) C(1) C(7) N(5) -1(1) yes
N(3) C(2) C(3) N(5) 21(5) yes
N(3) C(2) C(3) C(1) 15(4) yes
N(5) C(2) C(3) C(1) -5(1) yes
C(1) C(2) C(3) N(5) 5(1) yes
C(23) C(4) C(21) C(11) -63.2(5) yes
C(23) C(4) C(21) C(17) 121.8(4) yes
C(31) C(4) C(21) C(11) 114.9(4) yes
C(31) C(4) C(21) C(17) -60.1(5) yes
C(21) C(4) C(23) C(8) 178.9(3) yes
C(21) C(4) C(23) C(16) 0.0(5) yes
C(31) C(4) C(23) C(8) 0.8(5) yes
C(31) C(4) C(23) C(16) -178.1(3) yes
C(21) C(4) C(31) C(9) -179.6(3) yes
C(21) C(4) C(31) C(13) -2.2(5) yes
C(23) C(4) C(31) C(9) -1.4(5) yes
C(23) C(4) C(31) C(13) 176.0(3) yes
N(1) C(5) C(13) C(31) -178.2(3) yes
N(1) C(5) C(13) C(32) 0.7(5) yes
H(4) C(5) C(13) C(31) 0.7(6) no
H(4) C(5) C(13) C(32) 179.6(4) no
C(26) C(6) C(12) C(8) -177.5(3) yes
C(26) C(6) C(12) C(14) 1.1(4) yes
H(20) C(6) C(12) C(8) 1.3(5) no
H(20) C(6) C(12) C(14) 179(508) no
C(12) C(6) C(26) C(19) 0.6(5) yes
C(12) C(6) C(26) H(19) -179.8(3) no
H(20) C(6) C(26) C(19) -178.2(4) no
H(20) C(6) C(26) H(19) 1.4(5) no
C(15) C(8) C(12) C(6) -59.0(4) yes
C(15) C(8) C(12) C(14) 122.5(4) yes
C(23) C(8) C(12) C(6) 118.7(4) yes
C(23) C(8) C(12) C(14) -59.8(5) yes
C(12) C(8) C(15) C(9) 177.7(3) yes
C(12) C(8) C(15) C(35) -2.8(5) yes
C(23) C(8) C(15) C(9) 0.0(5) yes
C(23) C(8) C(15) C(35) 179.5(3) yes
C(12) C(8) C(23) C(4) -177.8(3) yes
C(12) C(8) C(23) C(16) 1.0(5) yes
C(15) C(8) C(23) C(4) -0.1(5) yes
C(15) C(8) C(23) C(16) 178.8(3) yes
C(31) C(9) C(15) C(8) -0.6(5) yes
C(31) C(9) C(15) C(35) 179.8(3) yes
H(10) C(9) C(15) C(8) 178.4(4) no
H(10) C(9) C(15) C(35) -1.2(6) no
C(15) C(9) C(31) C(4) 1.3(5) yes
C(15) C(9) C(31) C(13) -176.0(3) yes
H(10) C(9) C(31) C(4) -177.7(4) no
H(10) C(9) C(31) C(13) 5.0(6) no
C(20) C(10) C(16) C(23) -179.8(3) yes
C(20) C(10) C(16) C(29) -0.6(5) yes
H(11) C(10) C(16) C(23) 0.8(6) no
H(11) C(10) C(16) C(29) -179(719) no
C(16) C(10) C(20) C(37) 0.3(5) yes
C(16) C(10) C(20) H(12) -179(719) no
H(11) C(10) C(20) C(37) 179.7(4) no
H(11) C(10) C(20) H(12) -0.6(6) no
C(22) C(11) C(21) C(4) -173.4(4) yes
C(22) C(11) C(21) C(17) 1.7(6) yes
H(5) C(11) C(21) C(4) 5.6(7) no
H(5) C(11) C(21) C(17) -179.3(5) no
C(21) C(11) C(22) C(33) -0.2(6) yes
C(21) C(11) C(22) H(6) -178.2(4) no
H(5) C(11) C(22) C(33) -179.2(5) no
H(5) C(11) C(22) H(6) 2.8(7) no
C(6) C(12) C(14) C(24) -2.6(5) yes
C(6) C(12) C(14) H(16) -179(623) no
C(8) C(12) C(14) C(24) 175.9(3) yes
C(8) C(12) C(14) H(16) -1.5(5) no
C(5) C(13) C(31) C(4) 111.6(4) yes
C(5) C(13) C(31) C(9) -71.1(5) yes
C(32) C(13) C(31) C(4) -67.3(5) yes
C(32) C(13) C(31) C(9) 110.1(4) yes
C(5) C(13) C(32) C(28) 1.0(5) yes
C(5) C(13) C(32) H(3) 179.3(3) no
C(31) C(13) C(32) C(28) 179(719) yes
C(31) C(13) C(32) H(3) -1.8(6) no
C(12) C(14) C(24) C(19) 2.5(5) yes
C(12) C(14) C(24) H(17) -179.7(3) no
H(16) C(14) C(24) C(19) 179(359) no
H(16) C(14) C(24) H(17) -2.4(6) no
C(8) C(15) C(35) C(18) 124.7(4) yes
C(8) C(15) C(35) C(30) -60.0(5) yes
C(9) C(15) C(35) C(18) -55.8(5) yes
C(9) C(15) C(35) C(30) 119.5(4) yes
C(10) C(16) C(23) C(4) 117.7(4) yes
C(10) C(16) C(23) C(8) -61.1(5) yes
C(29) C(16) C(23) C(4) -61.4(4) yes
C(29) C(16) C(23) C(8) 119.7(4) yes
C(10) C(16) C(29) C(38) 0.5(5) yes
C(10) C(16) C(29) H(15) 179.3(3) no
C(23) C(16) C(29) C(38) 179.7(3) yes
C(23) C(16) C(29) H(15) -1.5(5) no
C(39) C(17) C(21) C(4) 172.7(4) yes
C(39) C(17) C(21) C(11) -2.5(6) yes
H(9) C(17) C(21) C(4) -7.6(7) no
H(9) C(17) C(21) C(11) 177.2(5) no
C(21) C(17) C(39) C(33) 1.8(7) yes
C(21) C(17) C(39) H(8) -178.3(4) no
H(9) C(17) C(39) C(33) -177.9(5) no
H(9) C(17) C(39) H(8) 2.0(8) no
C(35) C(18) C(27) C(36) -1.3(6) yes
C(35) C(18) C(27) H(24) -177.4(4) no
H(23) C(18) C(27) C(36) -179.6(5) no
H(23) C(18) C(27) H(24) 4.3(7) no
C(27) C(18) C(35) C(15) 174.2(4) yes
C(27) C(18) C(35) C(30) -1.3(6) yes
H(23) C(18) C(35) C(15) -7.5(6) no
H(23) C(18) C(35) C(30) 177.0(5) no
C(26) C(19) C(24) C(14) -0.8(6) yes
C(26) C(19) C(24) H(17) -178.6(4) no
H(18) C(19) C(24) C(14) 179.0(4) no
H(18) C(19) C(24) H(17) 1.3(6) no
C(24) C(19) C(26) C(6) -0.7(5) yes
C(24) C(19) C(26) H(19) 179.6(3) no
H(18) C(19) C(26) C(6) 179.5(4) no
H(18) C(19) C(26) H(19) -0.2(6) no
C(10) C(20) C(37) C(38) 0.1(6) yes
C(10) C(20) C(37) H(13) -178.7(4) no
H(12) C(20) C(37) C(38) -179.7(4) no
H(12) C(20) C(37) H(13) 1.6(7) no
C(11) C(22) C(33) C(39) -0.5(7) yes
C(11) C(22) C(33) H(7) 178.5(4) no
H(6) C(22) C(33) C(39) 177.5(5) no
H(6) C(22) C(33) H(7) -3.4(8) no
N(1) C(25) C(28) C(32) 1.1(5) yes
N(1) C(25) C(28) H(2) -179(623) no
H(1) C(25) C(28) C(32) 179.8(4) no
H(1) C(25) C(28) H(2) -1.2(6) no
C(18) C(27) C(36) C(34) 3.1(6) yes
C(18) C(27) C(36) H(25) -179.6(4) no
H(24) C(27) C(36) C(34) 179.2(5) no
H(24) C(27) C(36) H(25) -3.5(7) no
C(25) C(28) C(32) C(13) -1.8(5) yes
C(25) C(28) C(32) H(3) 179.8(3) no
H(2) C(28) C(32) C(13) 179.2(4) no
H(2) C(28) C(32) H(3) 0.8(6) no
C(16) C(29) C(38) C(37) -0.1(6) yes
C(16) C(29) C(38) H(14) -178.4(4) no
H(15) C(29) C(38) C(37) -178.9(5) no
H(15) C(29) C(38) H(14) 2.8(7) no
C(35) C(30) C(34) C(36) -0.7(6) yes
C(35) C(30) C(34) H(21) -179.4(4) no
H(22) C(30) C(34) C(36) -178.5(5) no
H(22) C(30) C(34) H(21) 2.8(7) no
C(34) C(30) C(35) C(15) -173.0(4) yes
C(34) C(30) C(35) C(18) 2.4(6) yes
H(22) C(30) C(35) C(15) 4.9(7) no
H(22) C(30) C(35) C(18) -179.8(5) no
C(22) C(33) C(39) C(17) -0.3(7) yes
C(22) C(33) C(39) H(8) 179(359) no
H(7) C(33) C(39) C(17) -179.3(6) no
H(7) C(33) C(39) H(8) 0.8(8) no
C(30) C(34) C(36) C(27) -2.1(6) yes
C(30) C(34) C(36) H(25) -179.4(4) no
H(21) C(34) C(36) C(27) 176.6(5) no
H(21) C(34) C(36) H(25) -0.7(8) no
C(20) C(37) C(38) C(29) -0.1(6) yes
C(20) C(37) C(38) H(14) 178.1(4) no
H(13) C(37) C(38) C(29) 178.6(5) no
H(13) C(37) C(38) H(14) -3.2(7) no
C(47) C(40) C(41) C(45) 0.9(8) yes
C(47) C(40) C(41) H(32) -175.6(5) no
C(51) C(40) C(41) C(45) 176.9(5) yes
C(51) C(40) C(41) H(32) 0.4(8) no
C(41) C(40) C(47) C(46) -0.4(8) yes
C(41) C(40) C(47) H(36) -178.1(5) no
C(51) C(40) C(47) C(46) -176.4(5) yes
C(51) C(40) C(47) H(36) 5.9(8) no
C(41) C(40) C(51) H(29) 3.3(8) no
C(41) C(40) C(51) H(30) 124.3(6) no
C(41) C(40) C(51) H(31) -120.7(6) no
C(47) C(40) C(51) H(29) 179.3(5) no
C(47) C(40) C(51) H(30) -59.8(7) no
C(47) C(40) C(51) H(31) 55.2(7) no
C(40) C(41) C(45) C(49) -0.8(9) yes
C(40) C(41) C(45) H(33) 177.3(5) no
H(32) C(41) C(45) C(49) 175.6(7) no
H(32) C(41) C(45) H(33) -6(1) no
O(1) C(43) C(48) H(26) 58.9(7) no
O(1) C(43) C(48) H(27) -179.5(5) no
O(1) C(43) C(48) H(28) -58.0(7) no
O(2) C(43) C(48) H(26) -123.3(6) no
O(2) C(43) C(48) H(27) -1.6(8) no
O(2) C(43) C(48) H(28) 119.9(6) no
C(41) C(45) C(49) C(46) 0.3(9) yes
C(41) C(45) C(49) H(34) -177.7(6) no
H(33) C(45) C(49) C(46) -177.9(7) no
H(33) C(45) C(49) H(34) 4(1) no
C(49) C(46) C(47) C(40) -0.2(9) yes
C(49) C(46) C(47) H(36) 177.5(6) no
H(35) C(46) C(47) C(40) -179.5(7) no
H(35) C(46) C(47) H(36) -1(1) no
C(47) C(46) C(49) C(45) 0.2(9) yes
C(47) C(46) C(49) H(34) 178.2(6) no
H(35) C(46) C(49) C(45) 179.6(7) no
H(35) C(46) C(49) H(34) -2(1) no
